data_1505536
loop_
_publ_author_name
'Shi, Min'
'Tang, Xiang-Ying'
'Yang, Yong-Hua'

_publ_section_title
;
 Lewis acid mediated reactions of 1-cyclopropyl-2-arylethanones with
 allenic esters: a facile synthetic protocol for the preparation of
 dihydrofuro[2,3-h]chromen-2-one derivatives.
;
_journal_issue 20
_journal_name_full 'Organic letters'
_journal_page_first 4017
_journal_page_last 4020
_journal_paper_doi 10.1021/ol701713y
_journal_volume 9
_journal_year 2007
_chemical_formula_sum 'C20 H17 Cl O3'
_chemical_formula_weight 340.79
_chemical_name_systematic
; 
 ? 
;
_space_group_IT_number 2
_symmetry_cell_setting triclinic
_symmetry_space_group_name_Hall '-P 1'
_symmetry_space_group_name_H-M 'P -1'
_atom_sites_solution_hydrogens geom
_atom_sites_solution_primary direct
_atom_sites_solution_secondary difmap
_audit_creation_method SHELXL-97
_cell_angle_alpha 74.717(3)
_cell_angle_beta 80.936(4)
_cell_angle_gamma 82.909(3)
_cell_formula_units_Z 2
_cell_length_a 6.8783(12)
_cell_length_b 10.2073(18)
_cell_length_c 12.061(2)
_cell_measurement_reflns_used 1116
_cell_measurement_temperature 293(2)
_cell_measurement_theta_max 49.235
_cell_measurement_theta_min 6.020
_cell_volume 803.7(2)
_computing_cell_refinement 'Bruker SMART'
_computing_data_collection 'Bruker SMART'
_computing_data_reduction 'Bruker SHELXTL'
_computing_molecular_graphics 'Bruker SHELXTL'
_computing_publication_material 'Bruker SHELXTL'
_computing_structure_refinement 'SHELXL-97 (Sheldrick, 1997)'
_computing_structure_solution 'SHELXS-97 (Sheldrick, 1990)'
_diffrn_ambient_temperature 293(2)
_diffrn_measured_fraction_theta_full 0.985
_diffrn_measured_fraction_theta_max 0.985
_diffrn_measurement_device_type 'CCD area detector'
_diffrn_measurement_method 'phi and omega scans'
_diffrn_radiation_monochromator graphite
_diffrn_radiation_source 'fine-focus sealed tube'
_diffrn_radiation_type MoK\a
_diffrn_radiation_wavelength 0.71073
_diffrn_reflns_av_R_equivalents 0.0828
_diffrn_reflns_av_sigmaI/netI 0.0748
_diffrn_reflns_limit_h_max 8
_diffrn_reflns_limit_h_min -8
_diffrn_reflns_limit_k_max 12
_diffrn_reflns_limit_k_min -12
_diffrn_reflns_limit_l_max 14
_diffrn_reflns_limit_l_min -8
_diffrn_reflns_number 4224
_diffrn_reflns_theta_full 25.50
_diffrn_reflns_theta_max 25.50
_diffrn_reflns_theta_min 2.08
_exptl_absorpt_coefficient_mu 0.253
_exptl_absorpt_correction_T_max 1.00000
_exptl_absorpt_correction_T_min 0.75259
_exptl_absorpt_correction_type empirical
_exptl_crystal_colour colorless
_exptl_crystal_density_diffrn 1.408
_exptl_crystal_density_method 'not measured'
_exptl_crystal_description prismatic
_exptl_crystal_F_000 356
_exptl_crystal_size_max 0.506
_exptl_crystal_size_mid 0.328
_exptl_crystal_size_min 0.137
_refine_diff_density_max 0.463
_refine_diff_density_min -0.629
_refine_diff_density_rms 0.076
_refine_ls_extinction_method none
_refine_ls_goodness_of_fit_ref 1.007
_refine_ls_hydrogen_treatment constr
_refine_ls_matrix_type full
_refine_ls_number_parameters 220
_refine_ls_number_reflns 2947
_refine_ls_number_restraints 1
_refine_ls_restrained_S_all 1.010
_refine_ls_R_factor_all 0.1176
_refine_ls_R_factor_gt 0.0855
_refine_ls_shift/su_max 0.001
_refine_ls_shift/su_mean 0.000
_refine_ls_structure_factor_coef Fsqd
_refine_ls_weighting_details 'calc w=1/[\s^2^(Fo^2^)+(0.1778P)^2^+0.0000P] where P=(Fo^2^+2Fc^2^)/3'
_refine_ls_weighting_scheme calc
_refine_ls_wR_factor_gt 0.2556
_refine_ls_wR_factor_ref 0.2846
_reflns_number_gt 1720
_reflns_number_total 2947
_reflns_threshold_expression >2sigma(I)
_cod_data_source_file ol701713y-file001.cif
_cod_data_source_block cd2675
_cod_depositor_comments
;
The following automatic conversions were performed:

'_symmetry_cell_setting' value 'Triclinic' changed to 'triclinic'
according to /home/saulius/struct/CIF-dictionaries/cif_core.dic
dictionary named 'cif_core.dic' version 2.4.1 from 2010-06-29.

Automatic conversion script
Id: cif_fix_values 1715 2011-07-08 13:25:40Z adriana 
;
_cod_original_sg_symbol_H-M P-1
_cod_database_code 1505536

loop_
_symmetry_equiv_pos_as_xyz
'x, y, z'
'-x, -y, -z'

loop_
_atom_site_label
_atom_site_type_symbol
_atom_site_fract_x
_atom_site_fract_y
_atom_site_fract_z
_atom_site_U_iso_or_equiv
_atom_site_adp_type
_atom_site_occupancy
_atom_site_symmetry_multiplicity
_atom_site_calc_flag
_atom_site_refinement_flags
Cl Cl 0.2743(7) 0.9443(3) 0.54508(19) 0.2061(16) Uani 1 1 d D
O1 O 0.3061(4) 1.1979(3) -0.2481(3) 0.0763(9) Uani 1 1 d .
O2 O 0.2899(4) 0.9865(2) -0.1438(2) 0.0532(7) Uani 1 1 d .
O3 O 0.2613(4) 0.5336(2) 0.0384(2) 0.0533(7) Uani 1 1 d .
C1 C 0.2825(5) 1.1247(4) -0.1522(4) 0.0567(10) Uani 1 1 d .
C2 C 0.2505(5) 1.1617(4) -0.0450(4) 0.0573(10) Uani 1 1 d .
H2 H 0.2441 1.2541 -0.0480 0.069 Uiso 1 1 calc R
C3 C 0.2285(5) 1.0744(4) 0.0616(3) 0.0505(9) Uani 1 1 d .
C4 C 0.2344(5) 0.9291(3) 0.0693(3) 0.0446(8) Uani 1 1 d .
C5 C 0.2669(5) 0.8932(3) -0.0379(3) 0.0437(8) Uani 1 1 d .
C6 C 0.2753(5) 0.7603(3) -0.0453(3) 0.0426(8) Uani 1 1 d .
C7 C 0.2529(5) 0.6603(3) 0.0562(3) 0.0436(8) Uani 1 1 d .
C8 C 0.2269(5) 0.6855(3) 0.1655(3) 0.0465(9) Uani 1 1 d .
C9 C 0.2160(5) 0.8218(4) 0.1712(3) 0.0468(9) Uani 1 1 d .
C10 C 0.3126(6) 0.6956(4) -0.1452(3) 0.0523(10) Uani 1 1 d .
H10A H 0.4490 0.6992 -0.1810 0.063 Uiso 1 1 calc R
H10B H 0.2261 0.7385 -0.2032 0.063 Uiso 1 1 calc R
C11 C 0.2655(6) 0.5511(4) -0.0863(3) 0.0570(10) Uani 1 1 d .
H11A H 0.1384 0.5351 -0.1030 0.068 Uiso 1 1 calc R
H11B H 0.3656 0.4871 -0.1136 0.068 Uiso 1 1 calc R
C12 C 0.2156(6) 0.5657(4) 0.2700(3) 0.0519(10) Uani 1 1 d .
C13 C 0.0448(7) 0.4999(4) 0.3049(3) 0.0694(12) Uani 1 1 d .
H13 H -0.0659 0.5316 0.2669 0.083 Uiso 1 1 calc R
C14 C 0.0405(9) 0.3843(5) 0.3986(4) 0.0854(16) Uani 1 1 d .
H14 H -0.0732 0.3381 0.4223 0.102 Uiso 1 1 calc R
C15 C 0.2014(10) 0.3396(5) 0.4550(4) 0.0881(16) Uani 1 1 d .
H15 H 0.1975 0.2618 0.5161 0.106 Uiso 1 1 calc R
C16 C 0.3654(8) 0.4058(5) 0.4239(4) 0.0833(14) Uani 1 1 d .
H16 H 0.4726 0.3757 0.4652 0.100 Uiso 1 1 calc R
C17 C 0.3766(7) 0.5201(4) 0.3296(3) 0.0629(11) Uani 1 1 d .
H17 H 0.4914 0.5651 0.3072 0.076 Uiso 1 1 calc R
C18 C 0.2010(7) 1.1354(4) 0.1625(4) 0.0682(12) Uani 1 1 d .
H18A H 0.1994 1.2327 0.1356 0.102 Uiso 1 1 calc R
H18B H 0.3077 1.1012 0.2078 0.102 Uiso 1 1 calc R
H18C H 0.0780 1.1117 0.2094 0.102 Uiso 1 1 calc R
C19 C 0.1790(7) 0.8459(4) 0.2913(3) 0.0661(12) Uani 1 1 d .
H19A H 0.1602 0.7609 0.3477 0.099 Uiso 1 1 calc R
H19B H 0.0628 0.9075 0.2976 0.099 Uiso 1 1 calc R
H19C H 0.2905 0.8848 0.3050 0.099 Uiso 1 1 calc R
C20 C 0.5000 1.0000 0.5000 0.44(7) Uiso 0.14 2 d SPD
C20' C 0.4300(8) 0.9705(5) 0.5742(4) 0.0918(13) Uani 1 1 d .

loop_
_atom_site_aniso_label
_atom_site_aniso_U_11
_atom_site_aniso_U_22
_atom_site_aniso_U_33
_atom_site_aniso_U_23
_atom_site_aniso_U_13
_atom_site_aniso_U_12
Cl 0.386(5) 0.1234(19) 0.1095(18) -0.0363(14) -0.034(2) -0.009(2)
O1 0.094(2) 0.0509(17) 0.068(2) 0.0144(15) -0.0094(15) -0.0100(15)
O2 0.0655(16) 0.0390(14) 0.0473(15) 0.0008(11) -0.0044(11) -0.0036(11)
O3 0.0832(18) 0.0348(13) 0.0408(14) -0.0094(10) -0.0043(12) -0.0057(12)
C1 0.052(2) 0.042(2) 0.069(3) -0.0008(19) -0.0074(18) -0.0056(16)
C2 0.055(2) 0.036(2) 0.080(3) -0.0138(19) -0.0098(19) -0.0036(16)
C3 0.044(2) 0.042(2) 0.067(2) -0.0164(18) -0.0066(16) -0.0019(15)
C4 0.0407(19) 0.0400(19) 0.053(2) -0.0129(16) -0.0051(15) -0.0014(14)
C5 0.046(2) 0.0398(19) 0.0404(19) -0.0019(15) -0.0073(14) -0.0001(14)
C6 0.050(2) 0.0370(18) 0.0374(18) -0.0053(14) -0.0057(14) -0.0019(14)
C7 0.050(2) 0.0377(19) 0.0416(19) -0.0104(15) -0.0052(15) 0.0003(14)
C8 0.059(2) 0.0412(19) 0.0358(18) -0.0055(15) -0.0037(15) -0.0029(15)
C9 0.052(2) 0.047(2) 0.041(2) -0.0116(16) -0.0046(15) -0.0032(16)
C10 0.071(2) 0.046(2) 0.0382(19) -0.0094(16) -0.0051(16) -0.0013(17)
C11 0.081(3) 0.048(2) 0.044(2) -0.0159(17) -0.0069(18) -0.0063(18)
C12 0.076(3) 0.0406(19) 0.0359(19) -0.0091(15) -0.0004(17) -0.0031(18)
C13 0.092(3) 0.065(3) 0.047(2) -0.004(2) -0.004(2) -0.020(2)
C14 0.126(5) 0.066(3) 0.056(3) 0.001(2) 0.008(3) -0.036(3)
C15 0.137(5) 0.048(3) 0.058(3) 0.013(2) 0.003(3) -0.002(3)
C16 0.106(4) 0.073(3) 0.053(3) 0.003(2) -0.008(2) 0.018(3)
C17 0.076(3) 0.059(2) 0.045(2) -0.0031(18) -0.0079(19) 0.005(2)
C18 0.084(3) 0.045(2) 0.081(3) -0.028(2) -0.011(2) 0.001(2)
C19 0.095(3) 0.056(2) 0.049(2) -0.0196(19) -0.003(2) -0.006(2)

loop_
_atom_type_symbol
_atom_type_description
_atom_type_scat_dispersion_real
_atom_type_scat_dispersion_imag
_atom_type_scat_source
C C 0.0033 0.0016 'International Tables Vol C Tables 4.2.6.8 and 6.1.1.4'
H H 0.0000 0.0000 'International Tables Vol C Tables 4.2.6.8 and 6.1.1.4'
O O 0.0106 0.0060 'International Tables Vol C Tables 4.2.6.8 and 6.1.1.4'
Cl Cl 0.1484 0.1585 'International Tables Vol C Tables 4.2.6.8 and 6.1.1.4'

loop_
_geom_angle_atom_site_label_1
_geom_angle_atom_site_label_2
_geom_angle_atom_site_label_3
_geom_angle
_geom_angle_site_symmetry_1
_geom_angle_site_symmetry_3
C20' Cl C20 33.6(2) . .
C5 O2 C1 121.4(3) . .
C7 O3 C11 106.9(2) . .
O1 C1 O2 116.6(4) . .
O1 C1 C2 128.1(4) . .
O2 C1 C2 115.3(3) . .
C3 C2 C1 125.8(3) . .
C3 C2 H2 117.1 . .
C1 C2 H2 117.1 . .
C2 C3 C4 118.4(3) . .
C2 C3 C18 116.7(3) . .
C4 C3 C18 124.9(4) . .
C5 C4 C9 117.3(3) . .
C5 C4 C3 115.3(3) . .
C9 C4 C3 127.3(3) . .
C6 C5 O2 113.9(3) . .
C6 C5 C4 122.4(3) . .
O2 C5 C4 123.7(3) . .
C7 C6 C5 118.0(3) . .
C7 C6 C10 109.0(3) . .
C5 C6 C10 133.0(3) . .
O3 C7 C6 112.8(3) . .
O3 C7 C8 123.5(3) . .
C6 C7 C8 123.7(3) . .
C7 C8 C9 117.5(3) . .
C7 C8 C12 118.3(3) . .
C9 C8 C12 124.2(3) . .
C8 C9 C4 121.1(3) . .
C8 C9 C19 116.1(3) . .
C4 C9 C19 122.8(3) . .
C6 C10 C11 101.5(3) . .
C6 C10 H10A 111.5 . .
C11 C10 H10A 111.5 . .
C6 C10 H10B 111.5 . .
C11 C10 H10B 111.5 . .
H10A C10 H10B 109.3 . .
O3 C11 C10 107.2(3) . .
O3 C11 H11A 110.3 . .
C10 C11 H11A 110.3 . .
O3 C11 H11B 110.3 . .
C10 C11 H11B 110.3 . .
H11A C11 H11B 108.5 . .
C13 C12 C17 119.9(4) . .
C13 C12 C8 119.7(4) . .
C17 C12 C8 120.4(4) . .
C12 C13 C14 118.9(5) . .
C12 C13 H13 120.5 . .
C14 C13 H13 120.5 . .
C15 C14 C13 120.3(5) . .
C15 C14 H14 119.8 . .
C13 C14 H14 119.8 . .
C16 C15 C14 121.0(4) . .
C16 C15 H15 119.5 . .
C14 C15 H15 119.5 . .
C15 C16 C17 120.3(5) . .
C15 C16 H16 119.8 . .
C17 C16 H16 119.8 . .
C12 C17 C16 119.5(4) . .
C12 C17 H17 120.3 . .
C16 C17 H17 120.3 . .
C3 C18 H18A 109.5 . .
C3 C18 H18B 109.5 . .
H18A C18 H18B 109.5 . .
C3 C18 H18C 109.5 . .
H18A C18 H18C 109.5 . .
H18B C18 H18C 109.5 . .
C9 C19 H19A 109.5 . .
C9 C19 H19B 109.5 . .
H19A C19 H19B 109.5 . .
C9 C19 H19C 109.5 . .
H19A C19 H19C 109.5 . .
H19B C19 H19C 109.5 . .
C20' C20 C20' 180.000(3) 2_676 .
C20' C20 Cl 132.3(3) 2_676 .
C20' C20 Cl 47.7(3) . .
C20' C20 Cl 47.7(3) 2_676 2_676
C20' C20 Cl 132.3(3) . 2_676
Cl C20 Cl 180.00(16) . 2_676
C20 C20' Cl 98.7(4) . .
C20 C20' C20' 0.0(5) . 2_676
Cl C20' C20' 98.7(4) . 2_676

loop_
_geom_bond_atom_site_label_1
_geom_bond_atom_site_label_2
_geom_bond_distance
_geom_bond_site_symmetry_2
Cl C20' 1.257(6) .
Cl C20 1.678(5) .
O1 C1 1.199(5) .
O2 C5 1.377(4) .
O2 C1 1.383(4) .
O3 C7 1.359(4) .
O3 C11 1.463(4) .
C1 C2 1.418(6) .
C2 C3 1.356(5) .
C2 H2 0.9300 .
C3 C4 1.457(5) .
C3 C18 1.483(5) .
C4 C5 1.413(5) .
C4 C9 1.414(5) .
C5 C6 1.376(5) .
C6 C7 1.373(5) .
C6 C10 1.495(5) .
C7 C8 1.389(4) .
C8 C9 1.403(5) .
C8 C12 1.506(5) .
C9 C19 1.510(5) .
C10 C11 1.509(5) .
C10 H10A 0.9700 .
C10 H10B 0.9700 .
C11 H11A 0.9700 .
C11 H11B 0.9700 .
C12 C13 1.379(6) .
C12 C17 1.381(6) .
C13 C14 1.402(6) .
C13 H13 0.9300 .
C14 C15 1.358(7) .
C14 H14 0.9300 .
C15 C16 1.339(8) .
C15 H15 0.9300 .
C16 C17 1.399(6) .
C16 H16 0.9300 .
C17 H17 0.9300 .
C18 H18A 0.9600 .
C18 H18B 0.9600 .
C18 H18C 0.9600 .
C19 H19A 0.9600 .
C19 H19B 0.9600 .
C19 H19C 0.9600 .
C20 C20' 0.939(5) .
C20 Cl 1.678(5) 2_676

loop_
_geom_torsion_atom_site_label_1
_geom_torsion_atom_site_label_2
_geom_torsion_atom_site_label_3
_geom_torsion_atom_site_label_4
_geom_torsion
_geom_torsion_site_symmetry_1
_geom_torsion_site_symmetry_4
C5 O2 C1 O1 179.3(3) . .
C5 O2 C1 C2 0.2(5) . .
O1 C1 C2 C3 -178.6(4) . .
O2 C1 C2 C3 0.4(6) . .
C1 C2 C3 C4 -1.1(6) . .
C1 C2 C3 C18 178.6(3) . .
C2 C3 C4 C5 1.1(5) . .
C18 C3 C4 C5 -178.5(3) . .
C2 C3 C4 C9 179.5(3) . .
C18 C3 C4 C9 -0.2(6) . .
C1 O2 C5 C6 179.1(3) . .
C1 O2 C5 C4 0.0(5) . .
C9 C4 C5 C6 1.8(5) . .
C3 C4 C5 C6 -179.6(3) . .
C9 C4 C5 O2 -179.2(3) . .
C3 C4 C5 O2 -0.7(5) . .
O2 C5 C6 C7 -179.7(3) . .
C4 C5 C6 C7 -0.7(5) . .
O2 C5 C6 C10 2.9(6) . .
C4 C5 C6 C10 -178.0(3) . .
C11 O3 C7 C6 -7.5(4) . .
C11 O3 C7 C8 173.3(3) . .
C5 C6 C7 O3 179.2(3) . .
C10 C6 C7 O3 -2.8(4) . .
C5 C6 C7 C8 -1.5(5) . .
C10 C6 C7 C8 176.4(3) . .
O3 C7 C8 C9 -178.4(3) . .
C6 C7 C8 C9 2.4(5) . .
O3 C7 C8 C12 2.5(5) . .
C6 C7 C8 C12 -176.6(3) . .
C7 C8 C9 C4 -1.1(5) . .
C12 C8 C9 C4 177.8(3) . .
C7 C8 C9 C19 177.5(3) . .
C12 C8 C9 C19 -3.6(5) . .
C5 C4 C9 C8 -0.9(5) . .
C3 C4 C9 C8 -179.2(3) . .
C5 C4 C9 C19 -179.4(3) . .
C3 C4 C9 C19 2.3(6) . .
C7 C6 C10 C11 11.3(4) . .
C5 C6 C10 C11 -171.2(4) . .
C7 O3 C11 C10 14.6(4) . .
C6 C10 C11 O3 -15.4(4) . .
C7 C8 C12 C13 -76.5(5) . .
C9 C8 C12 C13 104.6(5) . .
C7 C8 C12 C17 102.4(4) . .
C9 C8 C12 C17 -76.6(5) . .
C17 C12 C13 C14 -2.1(6) . .
C8 C12 C13 C14 176.7(4) . .
C12 C13 C14 C15 1.0(7) . .
C13 C14 C15 C16 1.2(8) . .
C14 C15 C16 C17 -2.3(8) . .
C13 C12 C17 C16 1.1(6) . .
C8 C12 C17 C16 -177.8(4) . .
C15 C16 C17 C12 1.2(7) . .
C20' Cl C20 C20' 180.000(3) . 2_676
C20' Cl C20 Cl 0(100) . 2_676
C20' C20 C20' Cl 81(100) 2_676 .
Cl C20 C20' Cl 180.000(1) 2_676 .
C20 Cl C20' C20' 0.000(1) . 2_676
